data_7014593
loop_
_publ_author_name
'Lane, Stephanie Renee'
'Sisay, Nebiat'
'Carney, Brett'
'Dannoon, Shorouk'
'Williams, Stephen'
'Engelbrecht, Hendrik Petrus'
'Barnes, Charles Leslie'
'Jurisson, Silvia Sabine'

_publ_section_title
;
 Re(V) and Re(III) complexes with sal2phen and triphenylphosphine:
 rearrangement, oxidation and reduction.
;
_journal_issue 1
_journal_name_full 'Dalton transactions (Cambridge, England : 2003)'
_journal_page_first 269
_journal_page_last 276
_journal_paper_doi 10.1039/c0dt00993h
_journal_volume 40
_journal_year 2011
_chemical_formula_sum 'C21 H15 Cl4 N2 O3 Re'
_chemical_formula_weight 671.35
_chemical_name_systematic
;
?
;
_space_group_IT_number 61
_symmetry_cell_setting orthorhombic
_symmetry_space_group_name_Hall '-P 2ac 2ab'
_symmetry_space_group_name_H-M 'P b c a'
_atom_sites_solution_hydrogens geom
_atom_sites_solution_primary direct
_atom_sites_solution_secondary difmap
_audit_creation_method SHELXL-97
_cell_angle_alpha 90.00
_cell_angle_beta 90.00
_cell_angle_gamma 90.00
_cell_formula_units_Z 8
_cell_length_a 19.4392(14)
_cell_length_b 10.9257(8)
_cell_length_c 21.4868(15)
_cell_measurement_reflns_used 6528
_cell_measurement_temperature 173(2)
_cell_measurement_theta_max 27.1
_cell_measurement_theta_min 2.3
_cell_volume 4563.5(6)
_computing_cell_refinement 'SAINT (Bruker, 1998)'
_computing_data_collection 'SMART (Bruker, 1998)'
_computing_data_reduction 'SAINT (Bruker, 1998)'
_computing_molecular_graphics 'ORTEP-III (Burnett & Johnson, 1996)'
_computing_publication_material 'CIFTAB (Sheldrick, 1997)'
_computing_structure_refinement 'SHELXL-97 (Sheldrick, 1997)'
_computing_structure_solution 'SHELXS-97 (Sheldrick, 1997)'
_diffrn_ambient_temperature 173(2)
_diffrn_measured_fraction_theta_full 0.997
_diffrn_measured_fraction_theta_max 0.997
_diffrn_measurement_device_type 'Bruker SMART CCD area detector'
_diffrn_measurement_method 'omega scans'
_diffrn_radiation_monochromator graphite
_diffrn_radiation_source 'fine-focus sealed tube'
_diffrn_radiation_type MoK\a
_diffrn_radiation_wavelength 0.71073
_diffrn_reflns_av_R_equivalents 0.0499
_diffrn_reflns_av_sigmaI/netI 0.0333
_diffrn_reflns_limit_h_max 24
_diffrn_reflns_limit_h_min -24
_diffrn_reflns_limit_k_max 14
_diffrn_reflns_limit_k_min -13
_diffrn_reflns_limit_l_max 24
_diffrn_reflns_limit_l_min -27
_diffrn_reflns_number 30828
_diffrn_reflns_theta_full 27.17
_diffrn_reflns_theta_max 27.17
_diffrn_reflns_theta_min 1.90
_exptl_absorpt_coefficient_mu 5.820
_exptl_absorpt_correction_T_max 0.59
_exptl_absorpt_correction_T_min 0.39
_exptl_absorpt_correction_type multi-scan
_exptl_absorpt_process_details
;
Data were corrected for decay and absorption using the program SADABS
based on the method of R.H. Blessing (Acta Cryst. A51, 33-38, 1995).
;
_exptl_crystal_colour red
_exptl_crystal_density_diffrn 1.954
_exptl_crystal_density_method 'not measured'
_exptl_crystal_description prism
_exptl_crystal_F_000 2576
_exptl_crystal_size_max 0.20
_exptl_crystal_size_mid 0.20
_exptl_crystal_size_min 0.10
_refine_diff_density_max 2.823
_refine_diff_density_min -2.536
_refine_diff_density_rms 0.171
_refine_ls_extinction_method none
_refine_ls_goodness_of_fit_ref 1.046
_refine_ls_hydrogen_treatment constr
_refine_ls_matrix_type full
_refine_ls_number_parameters 290
_refine_ls_number_reflns 5045
_refine_ls_number_restraints 0
_refine_ls_restrained_S_all 1.046
_refine_ls_R_factor_all 0.0456
_refine_ls_R_factor_gt 0.0350
_refine_ls_shift/su_max 0.001
_refine_ls_shift/su_mean 0.000
_refine_ls_structure_factor_coef Fsqd
_refine_ls_weighting_details 'calc w=1/[\s^2^(Fo^2^)+(0.0584P)^2^+4.6476P] where P=(Fo^2^+2Fc^2^)/3'
_refine_ls_weighting_scheme calc
_refine_ls_wR_factor_gt 0.0886
_refine_ls_wR_factor_ref 0.0949
_reflns_number_gt 4173
_reflns_number_total 5045
_reflns_threshold_expression >2sigma(I)
_cod_data_source_file C0DT00993H.TXT
_cod_data_source_block ReSal2Phen
_cod_original_sg_symbol_H-M Pbca
_cod_database_code 7014593

loop_
_symmetry_equiv_pos_as_xyz
'x, y, z'
'-x+1/2, -y, z+1/2'
'x+1/2, -y+1/2, -z'
'-x, y+1/2, -z+1/2'
'-x, -y, -z'
'x-1/2, y, -z-1/2'
'-x-1/2, y-1/2, z'
'x, -y-1/2, z-1/2'

loop_
_atom_site_label
_atom_site_type_symbol
_atom_site_fract_x
_atom_site_fract_y
_atom_site_fract_z
_atom_site_U_iso_or_equiv
_atom_site_adp_type
_atom_site_occupancy
_atom_site_symmetry_multiplicity
_atom_site_calc_flag
_atom_site_refinement_flags
_atom_site_disorder_assembly
_atom_site_disorder_group
Re1 Re 0.119508(9) 0.97900(2) 0.359065(10) 0.01949(9) Uani 0.9482(12) 1 d P . .
Cl1 Cl 0.14359(5) 1.10135(10) 0.45876(5) 0.0237(2) Uani 0.9482(12) 1 d P A .
O1 O 0.06416(14) 1.1259(3) 0.33686(15) 0.0266(7) Uani 1 1 d . A .
N1 N 0.04571(17) 0.9078(3) 0.41762(16) 0.0220(7) Uani 1 1 d . A .
C1 C -0.0025(2) 1.1387(4) 0.3514(2) 0.0251(10) Uani 1 1 d . . .
O2 O 0.19954(15) 1.0750(3) 0.32820(14) 0.0275(7) Uani 1 1 d . A .
N2 N 0.17921(17) 0.8543(3) 0.40597(16) 0.0209(7) Uani 1 1 d . A .
C2 C -0.0406(2) 1.0606(4) 0.3918(2) 0.0232(9) Uani 1 1 d . A .
O3 O 0.10117(16) 0.8883(3) 0.29908(14) 0.0334(7) Uani 0.9482(12) 1 d P A .
C3 C -0.0153(2) 0.9537(4) 0.4235(2) 0.0243(9) Uani 1 1 d . . .
H3 H -0.0460 0.9134 0.4511 0.029 Uiso 1 1 calc R A .
C4 C 0.0692(2) 0.8009(4) 0.4507(2) 0.0232(9) Uani 1 1 d . . .
C5 C 0.1395(2) 0.7725(4) 0.44367(19) 0.0221(9) Uani 1 1 d . A .
C6 C 0.2456(2) 0.8480(4) 0.4003(2) 0.0240(9) Uani 1 1 d . . .
H6 H 0.2681 0.7819 0.4206 0.029 Uiso 1 1 calc R A .
C7 C 0.2881(2) 0.9313(5) 0.3663(2) 0.0268(10) Uani 1 1 d . A .
C8 C 0.2647(2) 1.0393(4) 0.3332(2) 0.0234(9) Uani 1 1 d . . .
C9 C -0.0366(2) 1.2379(4) 0.3243(2) 0.0270(9) Uani 1 1 d . A .
H9 H -0.0121 1.2904 0.2969 0.032 Uiso 1 1 calc R . .
C10 C -0.1056(2) 1.2620(5) 0.3364(2) 0.0308(10) Uani 1 1 d . . .
H10 H -0.1272 1.3304 0.3174 0.037 Uiso 1 1 calc R A .
C11 C -0.1433(2) 1.1860(5) 0.3763(2) 0.0312(10) Uani 1 1 d . A .
H11 H -0.1905 1.2021 0.3844 0.037 Uiso 1 1 calc R . .
C12 C -0.1110(2) 1.0883(5) 0.4033(2) 0.0291(10) Uani 1 1 d . . .
H12 H -0.1364 1.0372 0.4307 0.035 Uiso 1 1 calc R A .
C13 C 0.0276(2) 0.7266(4) 0.4876(2) 0.0273(10) Uani 1 1 d . A .
H13 H -0.0197 0.7461 0.4929 0.033 Uiso 1 1 calc R . .
C14 C 0.0549(2) 0.6245(4) 0.5164(2) 0.0285(10) Uani 1 1 d . . .
H14 H 0.0262 0.5739 0.5413 0.034 Uiso 1 1 calc R A .
C15 C 0.1233(2) 0.5958(5) 0.5094(2) 0.0296(11) Uani 1 1 d . A .
H15 H 0.1414 0.5252 0.5293 0.036 Uiso 1 1 calc R . .
C16 C 0.1663(2) 0.6693(4) 0.4732(2) 0.0267(9) Uani 1 1 d . . .
H16 H 0.2136 0.6492 0.4688 0.032 Uiso 1 1 calc R A .
C17 C 0.3591(2) 0.9070(5) 0.3681(2) 0.0297(10) Uani 1 1 d . . .
H17 H 0.3747 0.8362 0.3895 0.036 Uiso 1 1 calc R A .
C18 C 0.4069(3) 0.9819(5) 0.3400(3) 0.0352(12) Uani 1 1 d . A .
H18 H 0.4547 0.9639 0.3424 0.042 Uiso 1 1 calc R . .
C19 C 0.3833(2) 1.0862(4) 0.3075(2) 0.0291(11) Uani 1 1 d . . .
H19 H 0.4156 1.1385 0.2876 0.035 Uiso 1 1 calc R A .
C20 C 0.3143(2) 1.1131(4) 0.3041(2) 0.0252(9) Uani 1 1 d . A .
H20 H 0.2998 1.1834 0.2816 0.030 Uiso 1 1 calc R . .
C21 C 0.1405(3) 1.1982(5) 0.2031(3) 0.0420(13) Uani 1 1 d . . .
H21 H 0.1349 1.1804 0.2484 0.050 Uiso 1 1 calc R . .
Cl2 Cl 0.18706(10) 1.33571(15) 0.19500(8) 0.0672(5) Uani 1 1 d . . .
Cl3 Cl 0.05889(8) 1.2116(3) 0.16958(11) 0.1027(9) Uani 1 1 d . . .
Cl4 Cl 0.18619(9) 1.07763(15) 0.16886(8) 0.0594(4) Uani 1 1 d . . .
Re1' Re 0.12754(18) 1.0290(4) 0.3927(3) 0.0303(18) Uani 0.0518(12) 1 d P A 1
Cl1' Cl 0.10117(16) 0.8883(3) 0.29908(14) 0.0334(7) Uani 0.0518(12) 1 d P A .
O3' O 0.14359(5) 1.10135(10) 0.45876(5) 0.0237(2) Uani 0.0518(12) 1 d P A 1

loop_
_atom_site_aniso_label
_atom_site_aniso_U_11
_atom_site_aniso_U_22
_atom_site_aniso_U_33
_atom_site_aniso_U_23
_atom_site_aniso_U_13
_atom_site_aniso_U_12
Re1 0.02194(12) 0.02297(14) 0.01355(14) 0.00266(9) 0.00148(7) 0.00021(7)
Cl1 0.0262(5) 0.0269(5) 0.0181(5) 0.0007(4) 0.0009(4) -0.0040(4)
O1 0.0245(15) 0.0325(18) 0.0229(16) 0.0101(14) 0.0001(13) 0.0018(13)
N1 0.0246(17) 0.025(2) 0.0160(18) 0.0006(14) -0.0006(14) -0.0035(14)
C1 0.029(2) 0.029(3) 0.018(2) -0.0060(18) -0.0009(17) 0.0012(18)
O2 0.0259(15) 0.0336(18) 0.0229(17) 0.0099(14) 0.0046(13) 0.0033(13)
N2 0.0269(17) 0.0215(18) 0.0142(17) 0.0030(13) 0.0020(14) -0.0029(14)
C2 0.023(2) 0.026(2) 0.020(2) -0.0029(18) -0.0038(17) 0.0000(17)
O3 0.0381(16) 0.0450(19) 0.0171(15) -0.0016(13) -0.0023(13) -0.0018(14)
C3 0.027(2) 0.029(2) 0.017(2) 0.0002(18) 0.0011(18) -0.0063(17)
C4 0.032(2) 0.021(2) 0.017(2) 0.0012(16) -0.0012(18) -0.0008(17)
C5 0.028(2) 0.025(2) 0.013(2) 0.0001(16) 0.0025(17) -0.0031(17)
C6 0.030(2) 0.023(2) 0.019(2) 0.0021(17) -0.0006(17) 0.0020(17)
C7 0.029(2) 0.030(3) 0.021(2) -0.0007(18) 0.0021(18) 0.0015(19)
C8 0.026(2) 0.024(2) 0.021(2) -0.0007(17) 0.0003(18) 0.0020(17)
C9 0.032(2) 0.031(2) 0.018(2) -0.0009(18) -0.0011(18) 0.0017(19)
C10 0.037(2) 0.035(3) 0.021(2) -0.002(2) -0.005(2) 0.005(2)
C11 0.026(2) 0.042(3) 0.026(2) -0.002(2) -0.001(2) 0.006(2)
C12 0.027(2) 0.038(3) 0.022(2) -0.001(2) 0.0017(18) -0.0010(18)
C13 0.030(2) 0.027(2) 0.025(2) -0.0023(19) 0.0019(19) -0.0065(18)
C14 0.039(2) 0.029(3) 0.018(2) 0.0038(18) 0.0019(19) -0.0078(19)
C15 0.045(3) 0.026(3) 0.018(2) 0.0053(18) -0.0003(19) -0.0024(19)
C16 0.032(2) 0.027(2) 0.021(2) 0.0025(18) 0.0011(18) -0.0001(18)
C17 0.031(2) 0.029(3) 0.030(3) 0.0052(19) 0.003(2) 0.004(2)
C18 0.022(2) 0.040(3) 0.043(3) 0.004(2) 0.003(2) 0.004(2)
C19 0.033(2) 0.028(3) 0.027(3) 0.0025(19) 0.0089(19) -0.0050(18)
C20 0.031(2) 0.024(2) 0.021(2) 0.0019(17) 0.0036(18) -0.0015(17)
C21 0.037(3) 0.059(4) 0.030(3) 0.010(2) 0.003(2) 0.005(3)
Cl2 0.0968(13) 0.0399(8) 0.0649(11) 0.0012(8) 0.0115(10) -0.0029(8)
Cl3 0.0385(8) 0.186(3) 0.0839(15) 0.0656(17) -0.0114(9) 0.0062(11)
Cl4 0.0707(10) 0.0455(9) 0.0621(11) -0.0072(8) 0.0083(8) -0.0054(7)
Re1' 0.027(2) 0.030(3) 0.034(3) 0.010(2) 0.0036(16) -0.0056(14)
Cl1' 0.0381(16) 0.0450(19) 0.0171(15) -0.0016(13) -0.0023(13) -0.0018(14)
O3' 0.0262(5) 0.0269(5) 0.0181(5) 0.0007(4) 0.0009(4) -0.0040(4)

loop_
_atom_type_symbol
_atom_type_description
_atom_type_scat_dispersion_real
_atom_type_scat_dispersion_imag
_atom_type_scat_source
C C 0.0033 0.0016 'International Tables Vol C Tables 4.2.6.8 and 6.1.1.4'
H H 0.0000 0.0000 'International Tables Vol C Tables 4.2.6.8 and 6.1.1.4'
N N 0.0061 0.0033 'International Tables Vol C Tables 4.2.6.8 and 6.1.1.4'
O O 0.0106 0.0060 'International Tables Vol C Tables 4.2.6.8 and 6.1.1.4'
Cl Cl 0.1484 0.1585 'International Tables Vol C Tables 4.2.6.8 and 6.1.1.4'
Re Re -1.0185 7.2310 'International Tables Vol C Tables 4.2.6.8 and 6.1.1.4'

loop_
_geom_angle_atom_site_label_1
_geom_angle_atom_site_label_2
_geom_angle_atom_site_label_3
_geom_angle
_geom_angle_site_symmetry_1
_geom_angle_site_symmetry_3
_geom_angle_publ_flag
Re1' Re1 O3 177.4(2) . . ?
Re1' Re1 O1 78.5(3) . . ?
O3 Re1 O1 100.30(15) . . ?
Re1' Re1 O2 79.4(2) . . ?
O3 Re1 O2 102.90(14) . . ?
O1 Re1 O2 85.28(12) . . ?
Re1' Re1 N2 85.0(3) . . ?
O3 Re1 N2 96.08(15) . . ?
O1 Re1 N2 163.33(14) . . ?
O2 Re1 N2 94.10(12) . . ?
Re1' Re1 N1 82.1(2) . . ?
O3 Re1 N1 95.68(15) . . ?
O1 Re1 N1 94.27(13) . . ?
O2 Re1 N1 161.21(13) . . ?
N2 Re1 N1 80.99(13) . . ?
Re1' Re1 Cl1 5.1(2) . . ?
O3 Re1 Cl1 174.21(11) . . ?
O1 Re1 Cl1 83.04(10) . . ?
O2 Re1 Cl1 82.02(10) . . ?
N2 Re1 Cl1 80.38(10) . . ?
N1 Re1 Cl1 79.29(10) . . ?
Re1' Cl1 Re1 2.83(14) . . ?
C1 O1 Re1 123.5(3) . . ?
C1 O1 Re1' 120.4(3) . . ?
Re1 O1 Re1' 26.51(17) . . ?
C3 N1 C4 123.8(4) . . ?
C3 N1 Re1 123.5(3) . . ?
C4 N1 Re1 112.8(3) . . ?
C3 N1 Re1' 117.8(3) . . ?
C4 N1 Re1' 113.0(3) . . ?
Re1 N1 Re1' 25.22(17) . . ?
O1 C1 C9 116.4(4) . . ?
O1 C1 C2 125.6(4) . . ?
C9 C1 C2 118.0(4) . . ?
C8 O2 Re1 124.2(3) . . ?
C8 O2 Re1' 121.9(3) . . ?
Re1 O2 Re1' 26.40(17) . . ?
C6 N2 C5 123.8(4) . . ?
C6 N2 Re1 123.4(3) . . ?
C5 N2 Re1 112.8(3) . . ?
C6 N2 Re1' 119.5(3) . . ?
C5 N2 Re1' 111.9(3) . . ?
Re1 N2 Re1' 24.90(16) . . ?
C12 C2 C1 118.6(4) . . ?
C12 C2 C3 114.8(4) . . ?
C1 C2 C3 126.6(4) . . ?
N1 C3 C2 125.6(4) . . ?
N1 C3 H3 117.2 . . ?
C2 C3 H3 117.2 . . ?
C13 C4 C5 119.8(4) . . ?
C13 C4 N1 124.7(4) . . ?
C5 C4 N1 115.5(4) . . ?
C16 C5 C4 119.4(4) . . ?
C16 C5 N2 124.1(4) . . ?
C4 C5 N2 116.5(4) . . ?
N2 C6 C7 126.1(4) . . ?
N2 C6 H6 117.0 . . ?
C7 C6 H6 117.0 . . ?
C17 C7 C6 115.7(4) . . ?
C17 C7 C8 118.4(4) . . ?
C6 C7 C8 125.9(4) . . ?
O2 C8 C20 116.7(4) . . ?
O2 C8 C7 125.3(4) . . ?
C20 C8 C7 118.0(4) . . ?
C10 C9 C1 121.8(5) . . ?
C10 C9 H9 119.1 . . ?
C1 C9 H9 119.1 . . ?
C9 C10 C11 120.5(5) . . ?
C9 C10 H10 119.7 . . ?
C11 C10 H10 119.7 . . ?
C12 C11 C10 118.8(4) . . ?
C12 C11 H11 120.6 . . ?
C10 C11 H11 120.6 . . ?
C11 C12 C2 122.2(5) . . ?
C11 C12 H12 118.9 . . ?
C2 C12 H12 118.9 . . ?
C14 C13 C4 120.1(4) . . ?
C14 C13 H13 119.9 . . ?
C4 C13 H13 119.9 . . ?
C15 C14 C13 120.5(4) . . ?
C15 C14 H14 119.8 . . ?
C13 C14 H14 119.8 . . ?
C14 C15 C16 120.6(4) . . ?
C14 C15 H15 119.7 . . ?
C16 C15 H15 119.7 . . ?
C5 C16 C15 119.6(4) . . ?
C5 C16 H16 120.2 . . ?
C15 C16 H16 120.2 . . ?
C18 C17 C7 122.6(5) . . ?
C18 C17 H17 118.7 . . ?
C7 C17 H17 118.7 . . ?
C17 C18 C19 118.5(5) . . ?
C17 C18 H18 120.8 . . ?
C19 C18 H18 120.8 . . ?
C20 C19 C18 121.0(4) . . ?
C20 C19 H19 119.5 . . ?
C18 C19 H19 119.5 . . ?
C19 C20 C8 121.6(4) . . ?
C19 C20 H20 119.2 . . ?
C8 C20 H20 119.2 . . ?
Cl3 C21 Cl4 110.5(3) . . ?
Cl3 C21 Cl2 110.8(3) . . ?
Cl4 C21 Cl2 109.9(3) . . ?
Cl3 C21 H21 108.5 . . ?
Cl4 C21 H21 108.5 . . ?
Cl2 C21 H21 108.5 . . ?
Re1 Re1' Cl1 172.1(4) . . ?
Re1 Re1' O1 75.0(3) . . ?
Cl1 Re1' O1 112.0(3) . . ?
Re1 Re1' O2 74.2(3) . . ?
Cl1 Re1' O2 109.7(2) . . ?
O1 Re1' O2 83.4(2) . . ?
Re1 Re1' N1 72.7(2) . . ?
Cl1 Re1' N1 102.8(2) . . ?
O1 Re1' N1 91.1(2) . . ?
O2 Re1' N1 146.7(3) . . ?
Re1 Re1' N2 70.1(3) . . ?
Cl1 Re1' N2 102.7(2) . . ?
O1 Re1' N2 145.0(3) . . ?
O2 Re1' N2 89.3(2) . . ?
N1 Re1' N2 76.54(18) . . ?

loop_
_geom_bond_atom_site_label_1
_geom_bond_atom_site_label_2
_geom_bond_distance
_geom_bond_site_symmetry_2
_geom_bond_publ_flag
Re1 Re1' 0.920(6) . ?
Re1 O3 1.665(3) . ?
Re1 O1 1.990(3) . ?
Re1 O2 1.990(3) . ?
Re1 N2 2.054(3) . ?
Re1 N1 2.061(3) . ?
Re1 Cl1 2.5681(11) . ?
Cl1 Re1' 1.654(6) . ?
O1 C1 1.339(5) . ?
O1 Re1' 2.019(5) . ?
N1 C3 1.294(5) . ?
N1 C4 1.442(5) . ?
N1 Re1' 2.138(5) . ?
C1 C9 1.398(6) . ?
C1 C2 1.426(6) . ?
O2 C8 1.329(5) . ?
O2 Re1' 2.033(5) . ?
N2 C6 1.299(5) . ?
N2 C5 1.432(5) . ?
N2 Re1' 2.176(5) . ?
C2 C12 1.423(6) . ?
C2 C3 1.439(6) . ?
C3 H3 0.9500 . ?
C4 C13 1.392(6) . ?
C4 C5 1.410(6) . ?
C5 C16 1.396(6) . ?
C6 C7 1.430(6) . ?
C6 H6 0.9500 . ?
C7 C17 1.406(6) . ?
C7 C8 1.450(6) . ?
C8 C20 1.404(6) . ?
C9 C10 1.390(6) . ?
C9 H9 0.9500 . ?
C10 C11 1.401(7) . ?
C10 H10 0.9500 . ?
C11 C12 1.368(7) . ?
C11 H11 0.9500 . ?
C12 H12 0.9500 . ?
C13 C14 1.382(6) . ?
C13 H13 0.9500 . ?
C14 C15 1.374(6) . ?
C14 H14 0.9500 . ?
C15 C16 1.396(6) . ?
C15 H15 0.9500 . ?
C16 H16 0.9500 . ?
C17 C18 1.378(7) . ?
C17 H17 0.9500 . ?
C18 C19 1.413(7) . ?
C18 H18 0.9500 . ?
C19 C20 1.376(6) . ?
C19 H19 0.9500 . ?
C20 H20 0.9500 . ?
C21 Cl3 1.748(5) . ?
C21 Cl4 1.751(6) . ?
C21 Cl2 1.762(6) . ?
C21 H21 1.0000 . ?

loop_
_geom_torsion_atom_site_label_1
_geom_torsion_atom_site_label_2
_geom_torsion_atom_site_label_3
_geom_torsion_atom_site_label_4
_geom_torsion
_geom_torsion_site_symmetry_1
_geom_torsion_site_symmetry_2
_geom_torsion_site_symmetry_3
_geom_torsion_site_symmetry_4
_geom_torsion_publ_flag
O3 Re1 Cl1 Re1' -153(3) . . . . ?
O1 Re1 Cl1 Re1' -27(3) . . . . ?
O2 Re1 Cl1 Re1' 59(3) . . . . ?
N2 Re1 Cl1 Re1' 154(3) . . . . ?
N1 Re1 Cl1 Re1' -123(3) . . . . ?
Re1' Re1 O1 C1 -92.0(4) . . . . ?
O3 Re1 O1 C1 85.6(3) . . . . ?
O2 Re1 O1 C1 -172.1(3) . . . . ?
N2 Re1 O1 C1 -83.6(5) . . . . ?
N1 Re1 O1 C1 -11.0(3) . . . . ?
Cl1 Re1 O1 C1 -89.6(3) . . . . ?
O3 Re1 O1 Re1' 177.6(3) . . . . ?
O2 Re1 O1 Re1' -80.1(2) . . . . ?
N2 Re1 O1 Re1' 8.4(5) . . . . ?
N1 Re1 O1 Re1' 81.0(2) . . . . ?
Cl1 Re1 O1 Re1' 2.4(2) . . . . ?
Re1' Re1 N1 C3 84.7(4) . . . . ?
O3 Re1 N1 C3 -93.9(4) . . . . ?
O1 Re1 N1 C3 6.9(4) . . . . ?
O2 Re1 N1 C3 94.8(5) . . . . ?
N2 Re1 N1 C3 170.9(4) . . . . ?
Cl1 Re1 N1 C3 89.0(3) . . . . ?
Re1' Re1 N1 C4 -95.9(4) . . . . ?
O3 Re1 N1 C4 85.6(3) . . . . ?
O1 Re1 N1 C4 -173.6(3) . . . . ?
O2 Re1 N1 C4 -85.7(5) . . . . ?
N2 Re1 N1 C4 -9.7(3) . . . . ?
Cl1 Re1 N1 C4 -91.6(3) . . . . ?
O3 Re1 N1 Re1' -178.6(3) . . . . ?
O1 Re1 N1 Re1' -77.8(3) . . . . ?
O2 Re1 N1 Re1' 10.1(5) . . . . ?
N2 Re1 N1 Re1' 86.1(3) . . . . ?
Cl1 Re1 N1 Re1' 4.3(2) . . . . ?
Re1 O1 C1 C9 -170.4(3) . . . . ?
Re1' O1 C1 C9 158.4(4) . . . . ?
Re1 O1 C1 C2 9.9(6) . . . . ?
Re1' O1 C1 C2 -21.3(6) . . . . ?
Re1' Re1 O2 C8 93.7(4) . . . . ?
O3 Re1 O2 C8 -87.6(4) . . . . ?
O1 Re1 O2 C8 172.9(4) . . . . ?
N2 Re1 O2 C8 9.6(4) . . . . ?
N1 Re1 O2 C8 83.6(5) . . . . ?
Cl1 Re1 O2 C8 89.3(3) . . . . ?
O3 Re1 O2 Re1' 178.7(3) . . . . ?
O1 Re1 O2 Re1' 79.2(3) . . . . ?
N2 Re1 O2 Re1' -84.1(3) . . . . ?
N1 Re1 O2 Re1' -10.2(5) . . . . ?
Cl1 Re1 O2 Re1' -4.4(2) . . . . ?
Re1' Re1 N2 C6 -89.0(4) . . . . ?
O3 Re1 N2 C6 93.5(4) . . . . ?
O1 Re1 N2 C6 -97.2(5) . . . . ?
O2 Re1 N2 C6 -10.0(4) . . . . ?
N1 Re1 N2 C6 -171.7(4) . . . . ?
Cl1 Re1 N2 C6 -91.2(3) . . . . ?
Re1' Re1 N2 C5 93.2(3) . . . . ?
O3 Re1 N2 C5 -84.4(3) . . . . ?
O1 Re1 N2 C5 84.9(5) . . . . ?
O2 Re1 N2 C5 172.2(3) . . . . ?
N1 Re1 N2 C5 10.4(3) . . . . ?
Cl1 Re1 N2 C5 91.0(3) . . . . ?
O3 Re1 N2 Re1' -177.6(3) . . . . ?
O1 Re1 N2 Re1' -8.3(5) . . . . ?
O2 Re1 N2 Re1' 79.0(2) . . . . ?
N1 Re1 N2 Re1' -82.8(2) . . . . ?
Cl1 Re1 N2 Re1' -2.2(2) . . . . ?
O1 C1 C2 C12 178.9(4) . . . . ?
C9 C1 C2 C12 -0.8(6) . . . . ?
O1 C1 C2 C3 -1.0(7) . . . . ?
C9 C1 C2 C3 179.3(4) . . . . ?
C4 N1 C3 C2 179.5(4) . . . . ?
Re1 N1 C3 C2 -1.1(6) . . . . ?
Re1' N1 C3 C2 27.5(6) . . . . ?
C12 C2 C3 N1 176.3(4) . . . . ?
C1 C2 C3 N1 -3.9(7) . . . . ?
C3 N1 C4 C13 7.2(7) . . . . ?
Re1 N1 C4 C13 -172.2(3) . . . . ?
Re1' N1 C4 C13 160.4(4) . . . . ?
C3 N1 C4 C5 -173.1(4) . . . . ?
Re1 N1 C4 C5 7.4(5) . . . . ?
Re1' N1 C4 C5 -20.0(5) . . . . ?
C13 C4 C5 C16 0.7(6) . . . . ?
N1 C4 C5 C16 -178.9(4) . . . . ?
C13 C4 C5 N2 -178.9(4) . . . . ?
N1 C4 C5 N2 1.4(5) . . . . ?
C6 N2 C5 C16 -7.1(7) . . . . ?
Re1 N2 C5 C16 170.7(3) . . . . ?
Re1' N2 C5 C16 -162.3(4) . . . . ?
C6 N2 C5 C4 172.6(4) . . . . ?
Re1 N2 C5 C4 -9.6(5) . . . . ?
Re1' N2 C5 C4 17.3(5) . . . . ?
C5 N2 C6 C7 -176.1(4) . . . . ?
Re1 N2 C6 C7 6.3(6) . . . . ?
Re1' N2 C6 C7 -22.7(6) . . . . ?
N2 C6 C7 C17 178.6(4) . . . . ?
N2 C6 C7 C8 1.4(8) . . . . ?
Re1 O2 C8 C20 174.7(3) . . . . ?
Re1' O2 C8 C20 -153.8(4) . . . . ?
Re1 O2 C8 C7 -5.7(6) . . . . ?
Re1' O2 C8 C7 25.8(6) . . . . ?
C17 C7 C8 O2 -179.0(4) . . . . ?
C6 C7 C8 O2 -1.9(8) . . . . ?
C17 C7 C8 C20 0.6(7) . . . . ?
C6 C7 C8 C20 177.7(4) . . . . ?
O1 C1 C9 C10 -179.1(4) . . . . ?
C2 C1 C9 C10 0.6(7) . . . . ?
C1 C9 C10 C11 -0.3(7) . . . . ?
C9 C10 C11 C12 0.3(7) . . . . ?
C10 C11 C12 C2 -0.6(7) . . . . ?
C1 C2 C12 C11 0.9(7) . . . . ?
C3 C2 C12 C11 -179.3(4) . . . . ?
C5 C4 C13 C14 -0.9(6) . . . . ?
N1 C4 C13 C14 178.7(4) . . . . ?
C4 C13 C14 C15 0.4(7) . . . . ?
C13 C14 C15 C16 0.2(7) . . . . ?
C4 C5 C16 C15 -0.1(7) . . . . ?
N2 C5 C16 C15 179.5(4) . . . . ?
C14 C15 C16 C5 -0.4(7) . . . . ?
C6 C7 C17 C18 -177.0(5) . . . . ?
C8 C7 C17 C18 0.4(7) . . . . ?
C7 C17 C18 C19 -0.9(8) . . . . ?
C17 C18 C19 C20 0.4(8) . . . . ?
C18 C19 C20 C8 0.6(8) . . . . ?
O2 C8 C20 C19 178.6(4) . . . . ?
C7 C8 C20 C19 -1.1(7) . . . . ?
O3 Re1 Re1' Cl1 88(7) . . . . ?
O1 Re1 Re1' Cl1 152(3) . . . . ?
O2 Re1 Re1' Cl1 -120(3) . . . . ?
N2 Re1 Re1' Cl1 -25(2) . . . . ?
N1 Re1 Re1' Cl1 56(2) . . . . ?
O3 Re1 Re1' O1 -64(6) . . . . ?
O2 Re1 Re1' O1 87.28(14) . . . . ?
N2 Re1 Re1' O1 -177.59(14) . . . . ?
N1 Re1 Re1' O1 -96.02(14) . . . . ?
Cl1 Re1 Re1' O1 -152(3) . . . . ?
O3 Re1 Re1' O2 -151(6) . . . . ?
O1 Re1 Re1' O2 -87.28(14) . . . . ?
N2 Re1 Re1' O2 95.13(13) . . . . ?
N1 Re1 Re1' O2 176.70(15) . . . . ?
Cl1 Re1 Re1' O2 120(3) . . . . ?
O3 Re1 Re1' N1 32(6) . . . . ?
O1 Re1 Re1' N1 96.02(14) . . . . ?
O2 Re1 Re1' N1 -176.70(15) . . . . ?
N2 Re1 Re1' N1 -81.57(14) . . . . ?
Cl1 Re1 Re1' N1 -56(2) . . . . ?
O3 Re1 Re1' N2 114(6) . . . . ?
O1 Re1 Re1' N2 177.59(14) . . . . ?
O2 Re1 Re1' N2 -95.13(13) . . . . ?
N1 Re1 Re1' N2 81.57(14) . . . . ?
Cl1 Re1 Re1' N2 25(2) . . . . ?
Re1 Cl1 Re1' O1 151(3) . . . . ?
Re1 Cl1 Re1' O2 -118(3) . . . . ?
Re1 Cl1 Re1' N1 54(2) . . . . ?
Re1 Cl1 Re1' N2 -24(2) . . . . ?
C1 O1 Re1' Re1 104.8(4) . . . . ?
C1 O1 Re1' Cl1 -71.3(4) . . . . ?
Re1 O1 Re1' Cl1 -176.0(4) . . . . ?
C1 O1 Re1' O2 -179.9(3) . . . . ?
Re1 O1 Re1' O2 75.4(3) . . . . ?
C1 O1 Re1' N1 33.0(4) . . . . ?
Re1 O1 Re1' N1 -71.7(2) . . . . ?
C1 O1 Re1' N2 100.8(5) . . . . ?
Re1 O1 Re1' N2 -4.0(2) . . . . ?
C8 O2 Re1' Re1 -103.8(4) . . . . ?
C8 O2 Re1' Cl1 69.0(4) . . . . ?
Re1 O2 Re1' Cl1 172.8(4) . . . . ?
C8 O2 Re1' O1 -179.9(3) . . . . ?
Re1 O2 Re1' O1 -76.2(3) . . . . ?
C8 O2 Re1' N1 -98.0(5) . . . . ?
Re1 O2 Re1' N1 5.7(3) . . . . ?
C8 O2 Re1' N2 -34.2(4) . . . . ?
Re1 O2 Re1' N2 69.5(2) . . . . ?
C3 N1 Re1' Re1 -110.1(4) . . . . ?
C4 N1 Re1' Re1 95.0(4) . . . . ?
C3 N1 Re1' Cl1 76.6(4) . . . . ?
C4 N1 Re1' Cl1 -78.3(3) . . . . ?
Re1 N1 Re1' Cl1 -173.3(4) . . . . ?
C3 N1 Re1' O1 -36.3(4) . . . . ?
C4 N1 Re1' O1 168.8(3) . . . . ?
Re1 N1 Re1' O1 73.9(3) . . . . ?
C3 N1 Re1' O2 -115.9(5) . . . . ?
C4 N1 Re1' O2 89.2(5) . . . . ?
Re1 N1 Re1' O2 -5.8(3) . . . . ?
C3 N1 Re1' N2 176.8(3) . . . . ?
C4 N1 Re1' N2 21.9(3) . . . . ?
Re1 N1 Re1' N2 -73.0(2) . . . . ?
C6 N2 Re1' Re1 106.4(4) . . . . ?
C5 N2 Re1' Re1 -97.2(3) . . . . ?
C6 N2 Re1' Cl1 -77.1(4) . . . . ?
C5 N2 Re1' Cl1 79.3(3) . . . . ?
Re1 N2 Re1' Cl1 176.5(4) . . . . ?
C6 N2 Re1' O1 110.5(4) . . . . ?
C5 N2 Re1' O1 -93.1(5) . . . . ?
Re1 N2 Re1' O1 4.1(2) . . . . ?
C6 N2 Re1' O2 33.0(4) . . . . ?
C5 N2 Re1' O2 -170.6(3) . . . . ?
Re1 N2 Re1' O2 -73.4(3) . . . . ?
C6 N2 Re1' N1 -177.4(3) . . . . ?
C5 N2 Re1' N1 -21.0(3) . . . . ?
Re1 N2 Re1' N1 76.2(2) . . . . ?
